data_7006107
loop_
_publ_author_name
'Lazar, Hanane Z.'
'Forestier, Thibaut'
'Barrett, Simon A.'
'Kilner, Colin A.'
'L\'etard, Jean-Fran\,cois'
'Halcrow, Malcolm A.'

_publ_section_title
;
 Thermal and light-induced spin-crossover in salts of the heptadentate
 complex [tris(4-{pyrazol-3-yl}-3-aza-3-butenyl)amine]iron(ii).
;
_journal_issue 38
_journal_name_full 'Dalton transactions (Cambridge, England : 2003)'
_journal_page_first 4276
_journal_page_last 4285
_journal_paper_doi 10.1039/b708971f
_journal_year 2007
_chemical_formula_moiety 'C18 H24 Fe N10, 2[N O3], C H3 N O2'
_chemical_formula_sum 'C19 H27 Fe N13 O8'
_chemical_formula_weight 621.39
_chemical_name_common
;
(Tris-(4-(pyrazol-3-yl)-3-aza-3-butenyl)amine)iron(ii)
dinitrate mono-nitromethane solvate
;
_chemical_name_systematic
;
[Tris-(4-{pyrazol-3-yl}-3-aza-3-butenyl)amine]iron(II)
dinitrate mono-nitromethane solvate
;
_space_group_IT_number 19
_symmetry_cell_setting orthorhombic
_symmetry_space_group_name_Hall 'P 2ac 2ab'
_symmetry_space_group_name_H-M 'P 21 21 21'
_atom_sites_solution_hydrogens geom
_atom_sites_solution_primary direct
_atom_sites_solution_secondary difmap
_audit_creation_method SHELXL-97
_cell_angle_alpha 90.00
_cell_angle_beta 90.00
_cell_angle_gamma 90.00
_cell_formula_units_Z 4
_cell_length_a 11.6168(10)
_cell_length_b 12.6034(14)
_cell_length_c 17.4840(19)
_cell_measurement_reflns_used 58395
_cell_measurement_temperature 100(2)
_cell_measurement_theta_max 28.24
_cell_measurement_theta_min 2.65
_cell_volume 2559.9(5)
_computing_cell_refinement 'APEX 2 software, Bruker Nonius 2004'
_computing_data_collection 'APEX 2 software, Bruker Nonius 2004'
_computing_data_reduction 'SAINT, Bruker Nonius 2004'
_computing_molecular_graphics 'XSEED (Barbour, 2003)'
_computing_publication_material 'local program'
_computing_structure_refinement 'SHELXL-97 (Sheldrick, 1997)'
_computing_structure_solution 'SHELXS-97 (Sheldrick, 1990)'
_diffrn_ambient_temperature 100(2)
_diffrn_detector_area_resol_mean '120 microns'
_diffrn_measured_fraction_theta_full 0.983
_diffrn_measured_fraction_theta_max 0.983
_diffrn_measurement_device_type 'Bruker X8 Apex diffractometer'
_diffrn_measurement_method 'Rotation images'
_diffrn_radiation_monochromator graphite
_diffrn_radiation_source 'rotating anode'
_diffrn_radiation_type MoK\a
_diffrn_radiation_wavelength 0.71073
_diffrn_reflns_av_R_equivalents 0.0612
_diffrn_reflns_av_sigmaI/netI 0.0361
_diffrn_reflns_limit_h_max 15
_diffrn_reflns_limit_h_min -11
_diffrn_reflns_limit_k_max 16
_diffrn_reflns_limit_k_min -16
_diffrn_reflns_limit_l_max 23
_diffrn_reflns_limit_l_min -23
_diffrn_reflns_number 58395
_diffrn_reflns_theta_full 28.24
_diffrn_reflns_theta_max 28.24
_diffrn_reflns_theta_min 2.65
_exptl_absorpt_coefficient_mu 0.663
_exptl_absorpt_correction_T_max 0.912
_exptl_absorpt_correction_T_min 0.725
_exptl_absorpt_correction_type multi-scan
_exptl_absorpt_process_details
;
Sheldrick, G. M. (2002). SADABS v. 2.03. University of
G/ottingen, Germany.
;
_exptl_crystal_colour Orange-brown
_exptl_crystal_density_diffrn 1.612
_exptl_crystal_density_method 'not measured'
_exptl_crystal_description 'Rectangular prism'
_exptl_crystal_F_000 1288
_exptl_crystal_size_max 0.30
_exptl_crystal_size_mid 0.12
_exptl_crystal_size_min 0.11
_refine_diff_density_max 1.220
_refine_diff_density_min -0.421
_refine_diff_density_rms 0.087
_refine_ls_abs_structure_details 'Flack H D (1983), Acta Cryst. A39, 876-881'
_refine_ls_abs_structure_Flack 0.003(17)
_refine_ls_extinction_method none
_refine_ls_goodness_of_fit_ref 1.080
_refine_ls_hydrogen_treatment constr
_refine_ls_matrix_type full
_refine_ls_number_parameters 371
_refine_ls_number_reflns 6222
_refine_ls_number_restraints 0
_refine_ls_restrained_S_all 1.080
_refine_ls_R_factor_all 0.0530
_refine_ls_R_factor_gt 0.0458
_refine_ls_shift/su_max 0.000
_refine_ls_shift/su_mean 0.000
_refine_ls_structure_factor_coef Fsqd
_refine_ls_weighting_details 'calc w=1/[\s^2^(Fo^2^)+(0.0632P)^2^+2.4498P] where P=(Fo^2^+2Fc^2^)/3'
_refine_ls_weighting_scheme calc
_refine_ls_wR_factor_gt 0.1159
_refine_ls_wR_factor_ref 0.1204
_reflns_number_gt 5626
_reflns_number_total 6222
_reflns_threshold_expression >2sigma(I)
_cod_data_source_file b708971f.txt
_cod_data_source_block mh172100
_cod_depositor_comments
;
The following automatic conversions were performed:
'_symmetry_cell_setting' value 'Orthorhombic' changed to 'orthorhombic'
according to '/home/saulius/struct/CIF-dictionaries/cif_core.dic'
dictionary named 'cif_core.dic' version 2.4.1 from 2010-06-29.

Automatic conversion script
Id: cif_fix_enum 1527 2010-12-29 10:47:43Z saulius 
;
_cod_database_code 7006107

loop_
_symmetry_equiv_pos_as_xyz
'x, y, z'
'-x+1/2, -y, z+1/2'
'x+1/2, -y+1/2, -z'
'-x, y+1/2, -z+1/2'

loop_
_atom_site_label
_atom_site_type_symbol
_atom_site_fract_x
_atom_site_fract_y
_atom_site_fract_z
_atom_site_U_iso_or_equiv
_atom_site_adp_type
_atom_site_occupancy
_atom_site_symmetry_multiplicity
_atom_site_calc_flag
_atom_site_refinement_flags
_atom_site_disorder_assembly
_atom_site_disorder_group
Fe1 Fe 0.57851(4) 0.38773(3) 0.06231(2) 0.01586(10) Uani 1 1 d . . .
N2 N 0.5824(3) 0.1657(2) 0.17600(16) 0.0276(6) Uani 1 1 d . . .
C3 C 0.5199(3) 0.2188(3) 0.23734(18) 0.0232(7) Uani 1 1 d . . .
H3A H 0.5502 0.1939 0.2871 0.028 Uiso 1 1 calc R . .
H3B H 0.4377 0.1982 0.2345 0.028 Uiso 1 1 calc R . .
C4 C 0.5285(3) 0.3414(3) 0.23446(19) 0.0270(7) Uani 1 1 d . . .
H4A H 0.4820 0.3722 0.2764 0.032 Uiso 1 1 calc R . .
H4B H 0.6096 0.3630 0.2423 0.032 Uiso 1 1 calc R . .
N5 N 0.4872(2) 0.3830(2) 0.16028(15) 0.0213(5) Uani 1 1 d . . .
C6 C 0.3845(3) 0.4227(2) 0.15778(19) 0.0213(6) Uani 1 1 d . . .
H6 H 0.3357 0.4250 0.2013 0.026 Uiso 1 1 calc R . .
C7 C 0.3490(3) 0.4639(3) 0.08327(18) 0.0201(6) Uani 1 1 d . . .
N8 N 0.4312(2) 0.45761(19) 0.02835(14) 0.0167(5) Uani 1 1 d . . .
N9 N 0.3853(2) 0.5018(2) -0.03522(16) 0.0200(5) Uani 1 1 d . . .
H9 H 0.4213 0.5083 -0.0792 0.024 Uiso 1 1 calc R . .
C10 C 0.2755(3) 0.5347(3) -0.0216(2) 0.0249(7) Uani 1 1 d . . .
H10 H 0.2260 0.5681 -0.0575 0.030 Uiso 1 1 calc R . .
C11 C 0.2490(3) 0.5109(2) 0.0530(2) 0.0236(6) Uani 1 1 d . . .
H11 H 0.1782 0.5236 0.0788 0.028 Uiso 1 1 calc R . .
C12 C 0.7053(3) 0.1607(3) 0.1761(2) 0.0280(7) Uani 1 1 d . . .
H12A H 0.7291 0.0853 0.1740 0.034 Uiso 1 1 calc R . .
H12B H 0.7341 0.1906 0.2249 0.034 Uiso 1 1 calc R . .
C13 C 0.7619(3) 0.2207(3) 0.1092(2) 0.0256(7) Uani 1 1 d . . .
H13A H 0.8467 0.2165 0.1145 0.031 Uiso 1 1 calc R . .
H13B H 0.7406 0.1858 0.0605 0.031 Uiso 1 1 calc R . .
N14 N 0.7269(2) 0.3334(2) 0.10628(16) 0.0226(6) Uani 1 1 d . . .
C15 C 0.7966(3) 0.4052(3) 0.13284(18) 0.0245(7) Uani 1 1 d . . .
H15 H 0.8691 0.3872 0.1544 0.029 Uiso 1 1 calc R . .
C16 C 0.7572(3) 0.5150(3) 0.12771(17) 0.0210(6) Uani 1 1 d . . .
N17 N 0.6519(2) 0.5250(2) 0.09479(15) 0.0184(5) Uani 1 1 d . . .
N18 N 0.6280(3) 0.6301(2) 0.09544(15) 0.0217(5) Uani 1 1 d . . .
H18 H 0.5642 0.6584 0.0776 0.026 Uiso 1 1 calc R . .
C19 C 0.7156(3) 0.6861(3) 0.12735(19) 0.0268(7) Uani 1 1 d . . .
H19 H 0.7181 0.7609 0.1338 0.032 Uiso 1 1 calc R . .
C20 C 0.8005(3) 0.6155(3) 0.14877(18) 0.0281(7) Uani 1 1 d . . .
H20 H 0.8722 0.6310 0.1724 0.034 Uiso 1 1 calc R . .
C21 C 0.5202(3) 0.1031(3) 0.1199(2) 0.0265(7) Uani 1 1 d . . .
H21A H 0.4665 0.0552 0.1471 0.032 Uiso 1 1 calc R . .
H21B H 0.5759 0.0582 0.0918 0.032 Uiso 1 1 calc R . .
C22 C 0.4517(3) 0.1693(3) 0.0620(2) 0.0261(7) Uani 1 1 d . . .
H22A H 0.4149 0.1215 0.0243 0.031 Uiso 1 1 calc R . .
H22B H 0.3900 0.2085 0.0890 0.031 Uiso 1 1 calc R . .
N23 N 0.5264(2) 0.2453(2) 0.02156(15) 0.0193(5) Uani 1 1 d . . .
C24 C 0.5585(2) 0.2220(2) -0.04735(17) 0.0172(6) Uani 1 1 d . . .
H24 H 0.5386 0.1566 -0.0710 0.021 Uiso 1 1 calc R . .
C25 C 0.6273(3) 0.3025(2) -0.08650(16) 0.0159(6) Uani 1 1 d . . .
N26 N 0.6469(2) 0.3904(2) -0.04334(13) 0.0156(5) Uani 1 1 d . . .
N27 N 0.7041(2) 0.4578(2) -0.08995(15) 0.0171(5) Uani 1 1 d . . .
H27 H 0.7281 0.5213 -0.0764 0.021 Uiso 1 1 calc R . .
C28 C 0.7199(3) 0.4146(2) -0.16060(17) 0.0186(6) Uani 1 1 d . . .
H28 H 0.7570 0.4481 -0.2025 0.022 Uiso 1 1 calc R . .
C29 C 0.6731(3) 0.3143(2) -0.16106(17) 0.0179(6) Uani 1 1 d . . .
H29 H 0.6718 0.2646 -0.2019 0.022 Uiso 1 1 calc R . .
N30 N 0.4311(3) 0.8223(2) 0.05072(17) 0.0320(7) Uani 1 1 d . . .
O31 O 0.4120(3) 0.7253(2) 0.05620(16) 0.0361(6) Uani 1 1 d . . .
O32 O 0.5312(3) 0.8535(3) 0.0636(2) 0.0575(9) Uani 1 1 d . . .
O33 O 0.3550(3) 0.8864(3) 0.03270(18) 0.0618(11) Uani 1 1 d . . .
N34 N 0.4072(2) 0.5546(2) -0.22936(15) 0.0205(5) Uani 1 1 d . . .
O35 O 0.4802(2) 0.5138(2) -0.18317(14) 0.0287(5) Uani 1 1 d . . .
O36 O 0.4245(3) 0.5515(2) -0.30004(14) 0.0339(6) Uani 1 1 d . . .
O37 O 0.3191(2) 0.5979(2) -0.20274(14) 0.0296(5) Uani 1 1 d . . .
C38 C 0.5921(4) 0.7381(4) -0.0934(2) 0.0447(10) Uani 1 1 d . . .
H38A H 0.5382 0.6842 -0.0747 0.067 Uiso 1 1 calc R . .
H38B H 0.5569 0.8084 -0.0887 0.067 Uiso 1 1 calc R . .
H38C H 0.6629 0.7356 -0.0630 0.067 Uiso 1 1 calc R . .
N39 N 0.6197(3) 0.7168(3) -0.17487(19) 0.0323(7) Uani 1 1 d . . .
O40 O 0.5589(3) 0.7553(3) -0.22571(17) 0.0423(7) Uani 1 1 d . . .
O41 O 0.7044(3) 0.6602(2) -0.18817(17) 0.0378(6) Uani 1 1 d . . .

loop_
_atom_site_aniso_label
_atom_site_aniso_U_11
_atom_site_aniso_U_22
_atom_site_aniso_U_33
_atom_site_aniso_U_23
_atom_site_aniso_U_13
_atom_site_aniso_U_12
Fe1 0.01269(19) 0.01477(17) 0.02012(19) -0.00269(16) 0.00285(16) -0.00117(16)
N2 0.0159(13) 0.0427(16) 0.0242(13) 0.0011(12) 0.0016(11) 0.0042(13)
C3 0.0247(17) 0.0257(16) 0.0193(15) 0.0051(12) 0.0014(12) 0.0006(14)
C4 0.0336(19) 0.0251(16) 0.0222(16) 0.0011(13) -0.0054(13) -0.0035(14)
N5 0.0226(14) 0.0180(12) 0.0234(12) 0.0028(11) -0.0035(10) -0.0030(11)
C6 0.0191(15) 0.0217(14) 0.0229(15) 0.0025(12) 0.0038(12) -0.0033(11)
C7 0.0169(15) 0.0196(14) 0.0239(15) -0.0008(11) 0.0012(11) -0.0012(11)
N8 0.0161(12) 0.0147(10) 0.0194(12) 0.0003(9) 0.0001(10) -0.0006(10)
N9 0.0205(13) 0.0186(12) 0.0208(12) 0.0022(10) -0.0030(10) -0.0049(10)
C10 0.0207(17) 0.0199(15) 0.0341(18) 0.0043(13) -0.0077(13) -0.0006(13)
C11 0.0179(15) 0.0208(14) 0.0320(17) 0.0019(13) 0.0000(13) -0.0002(11)
C12 0.0221(18) 0.0284(17) 0.0335(19) 0.0066(14) -0.0023(14) 0.0019(14)
C13 0.0193(17) 0.0232(16) 0.0344(18) -0.0006(14) 0.0031(13) 0.0030(13)
N14 0.0227(14) 0.0213(13) 0.0238(14) 0.0032(10) 0.0069(10) 0.0024(11)
C15 0.0183(15) 0.0366(19) 0.0187(14) 0.0051(13) 0.0035(11) 0.0023(13)
C16 0.0231(16) 0.0280(16) 0.0120(13) 0.0026(12) 0.0040(11) -0.0003(13)
N17 0.0220(13) 0.0163(12) 0.0170(12) 0.0013(9) 0.0007(10) 0.0028(10)
N18 0.0267(14) 0.0177(13) 0.0207(12) -0.0011(10) 0.0015(10) 0.0004(10)
C19 0.034(2) 0.0243(16) 0.0219(16) -0.0068(13) 0.0032(13) -0.0044(14)
C20 0.0301(18) 0.0360(17) 0.0184(14) -0.0040(15) 0.0032(12) -0.0090(16)
C21 0.0276(17) 0.0198(15) 0.0319(17) 0.0045(14) 0.0068(13) -0.0026(14)
C22 0.0249(17) 0.0288(16) 0.0245(15) 0.0000(14) 0.0014(13) -0.0116(12)
N23 0.0142(12) 0.0192(12) 0.0246(13) 0.0013(10) -0.0007(10) -0.0037(10)
C24 0.0129(15) 0.0166(12) 0.0221(15) -0.0022(10) -0.0021(10) -0.0020(10)
C25 0.0158(14) 0.0158(13) 0.0162(13) -0.0033(10) -0.0030(10) 0.0014(11)
N26 0.0156(12) 0.0162(10) 0.0148(11) -0.0002(9) 0.0004(8) -0.0025(10)
N27 0.0141(12) 0.0180(12) 0.0193(12) 0.0003(9) 0.0006(9) -0.0017(9)
C28 0.0165(15) 0.0240(15) 0.0153(13) 0.0025(11) -0.0006(10) 0.0012(11)
C29 0.0183(15) 0.0205(14) 0.0150(13) -0.0015(11) -0.0023(11) 0.0026(12)
N30 0.0390(18) 0.0295(14) 0.0275(15) -0.0071(12) -0.0034(13) 0.0089(14)
O31 0.0393(15) 0.0279(12) 0.0411(14) 0.0014(11) -0.0054(13) 0.0003(11)
O32 0.059(2) 0.0389(16) 0.074(2) -0.0041(17) -0.008(2) -0.0131(15)
O33 0.077(3) 0.070(2) 0.0384(16) 0.0017(17) 0.0054(16) 0.055(2)
N34 0.0165(14) 0.0203(12) 0.0248(13) 0.0025(10) -0.0032(10) -0.0013(10)
O35 0.0232(13) 0.0360(14) 0.0270(12) 0.0080(10) -0.0037(10) 0.0060(10)
O36 0.0343(14) 0.0437(15) 0.0238(12) 0.0035(10) -0.0013(11) -0.0027(13)
O37 0.0248(13) 0.0323(14) 0.0316(12) 0.0013(11) -0.0021(10) 0.0106(11)
C38 0.050(3) 0.047(2) 0.038(2) -0.0106(18) 0.009(2) -0.003(2)
N39 0.0332(18) 0.0289(15) 0.0347(17) 0.0024(13) 0.0035(13) -0.0031(13)
O40 0.0370(17) 0.0468(16) 0.0431(16) 0.0096(13) 0.0016(13) 0.0043(13)
O41 0.0357(16) 0.0371(15) 0.0407(16) 0.0034(12) 0.0076(12) 0.0039(12)

loop_
_atom_type_symbol
_atom_type_description
_atom_type_scat_dispersion_real
_atom_type_scat_dispersion_imag
_atom_type_scat_source
C C 0.0033 0.0016 'International Tables Vol C Tables 4.2.6.8 and 6.1.1.4'
H H 0.0000 0.0000 'International Tables Vol C Tables 4.2.6.8 and 6.1.1.4'
N N 0.0061 0.0033 'International Tables Vol C Tables 4.2.6.8 and 6.1.1.4'
O O 0.0106 0.0060 'International Tables Vol C Tables 4.2.6.8 and 6.1.1.4'
Fe Fe 0.3463 0.8444 'International Tables Vol C Tables 4.2.6.8 and 6.1.1.4'

loop_
_geom_angle_atom_site_label_1
_geom_angle_atom_site_label_2
_geom_angle_atom_site_label_3
_geom_angle
_geom_angle_site_symmetry_1
_geom_angle_site_symmetry_3
_geom_angle_publ_flag
N14 Fe1 N17 79.73(11) . . ?
N14 Fe1 N26 91.04(11) . . ?
N17 Fe1 N26 94.44(11) . . ?
N14 Fe1 N8 172.52(11) . . ?
N17 Fe1 N8 93.85(10) . . ?
N26 Fe1 N8 93.30(10) . . ?
N14 Fe1 N5 96.68(11) . . ?
N17 Fe1 N5 90.50(11) . . ?
N26 Fe1 N5 171.48(10) . . ?
N8 Fe1 N5 79.42(11) . . ?
N14 Fe1 N23 95.09(11) . . ?
N17 Fe1 N23 171.66(11) . . ?
N26 Fe1 N23 79.03(11) . . ?
N8 Fe1 N23 91.72(11) . . ?
N5 Fe1 N23 96.63(11) . . ?
N14 Fe1 N2 59.25(9) . . ?
N17 Fe1 N2 122.17(9) . . ?
N26 Fe1 N2 122.71(9) . . ?
N8 Fe1 N2 122.58(9) . . ?
N5 Fe1 N2 59.39(9) . . ?
N23 Fe1 N2 58.99(9) . . ?
C12 N2 C21 118.3(3) . . ?
C12 N2 C3 121.1(3) . . ?
C21 N2 C3 119.9(3) . . ?
C12 N2 Fe1 92.9(2) . . ?
C21 N2 Fe1 92.62(19) . . ?
C3 N2 Fe1 92.57(19) . . ?
N2 C3 C4 113.7(3) . . ?
N5 C4 C3 111.2(3) . . ?
C6 N5 C4 117.8(3) . . ?
C6 N5 Fe1 116.4(2) . . ?
C4 N5 Fe1 125.8(2) . . ?
N5 C6 C7 115.3(3) . . ?
N8 C7 C11 109.9(3) . . ?
N8 C7 C6 114.3(3) . . ?
C11 C7 C6 135.8(3) . . ?
N9 N8 C7 106.2(3) . . ?
N9 N8 Fe1 139.2(2) . . ?
C7 N8 Fe1 114.5(2) . . ?
N8 N9 C10 110.6(3) . . ?
N9 C10 C11 108.0(3) . . ?
C10 C11 C7 105.3(3) . . ?
N2 C12 C13 113.8(3) . . ?
N14 C13 C12 112.3(3) . . ?
C15 N14 C13 119.0(3) . . ?
C15 N14 Fe1 115.7(2) . . ?
C13 N14 Fe1 125.3(2) . . ?
N14 C15 C16 116.2(3) . . ?
N17 C16 C20 110.4(3) . . ?
N17 C16 C15 113.3(3) . . ?
C20 C16 C15 136.2(3) . . ?
N18 N17 C16 105.8(3) . . ?
N18 N17 Fe1 139.3(2) . . ?
C16 N17 Fe1 115.0(2) . . ?
N17 N18 C19 111.0(3) . . ?
N18 C19 C20 108.1(3) . . ?
C19 C20 C16 104.7(3) . . ?
N2 C21 C22 114.1(3) . . ?
N23 C22 C21 111.4(3) . . ?
C24 N23 C22 117.9(3) . . ?
C24 N23 Fe1 116.3(2) . . ?
C22 N23 Fe1 125.7(2) . . ?
N23 C24 C25 115.8(3) . . ?
N26 C25 C29 111.2(3) . . ?
N26 C25 C24 113.4(2) . . ?
C29 C25 C24 135.2(3) . . ?
N27 N26 C25 105.0(2) . . ?
N27 N26 Fe1 139.4(2) . . ?
C25 N26 Fe1 115.4(2) . . ?
N26 N27 C28 111.2(2) . . ?
N27 C28 C29 108.6(3) . . ?
C28 C29 C25 103.9(3) . . ?
O33 N30 O31 122.1(4) . . ?
O33 N30 O32 120.4(4) . . ?
O31 N30 O32 117.5(3) . . ?
O37 N34 O36 120.8(3) . . ?
O37 N34 O35 118.9(3) . . ?
O36 N34 O35 120.3(3) . . ?
O40 N39 O41 123.1(3) . . ?
O40 N39 C38 119.8(3) . . ?
O41 N39 C38 117.1(3) . . ?

loop_
_geom_bond_atom_site_label_1
_geom_bond_atom_site_label_2
_geom_bond_distance
_geom_bond_site_symmetry_2
_geom_bond_publ_flag
Fe1 N14 2.008(3) . ?
Fe1 N17 2.010(3) . ?
Fe1 N26 2.011(2) . ?
Fe1 N8 2.014(3) . ?
Fe1 N5 2.016(3) . ?
Fe1 N23 2.024(3) . ?
Fe1 N2 3.433(3) . ?
N2 C12 1.428(5) . ?
N2 C21 1.451(5) . ?
N2 C3 1.458(4) . ?
C3 C4 1.548(5) . ?
C4 N5 1.479(4) . ?
N5 C6 1.294(4) . ?
C6 C7 1.462(5) . ?
C7 N8 1.357(4) . ?
C7 C11 1.407(5) . ?
N8 N9 1.353(4) . ?
N9 C10 1.362(4) . ?
C10 C11 1.375(5) . ?
C12 C13 1.541(5) . ?
C13 N14 1.478(4) . ?
N14 C15 1.301(5) . ?
C15 C16 1.461(5) . ?
C16 N17 1.358(4) . ?
C16 C20 1.411(5) . ?
N17 N18 1.353(4) . ?
N18 C19 1.359(4) . ?
C19 C20 1.381(5) . ?
C21 C22 1.535(5) . ?
C22 N23 1.473(4) . ?
N23 C24 1.295(4) . ?
C24 C25 1.462(4) . ?
C25 N26 1.360(4) . ?
C25 C29 1.416(4) . ?
N26 N27 1.351(3) . ?
N27 C28 1.362(4) . ?
C28 C29 1.376(4) . ?
N30 O33 1.238(4) . ?
N30 O31 1.246(4) . ?
N30 O32 1.248(5) . ?
N34 O37 1.249(4) . ?
N34 O36 1.253(4) . ?
N34 O35 1.279(4) . ?
C38 N39 1.485(5) . ?
N39 O40 1.235(4) . ?
N39 O41 1.237(4) . ?

loop_
_geom_hbond_atom_site_label_D
_geom_hbond_atom_site_label_H
_geom_hbond_atom_site_label_A
_geom_hbond_distance_DH
_geom_hbond_distance_HA
_geom_hbond_distance_DA
_geom_hbond_angle_DHA
_geom_hbond_site_symmetry_A
N9 H9 O35 0.88 1.94 2.816(4) 171.4 .
C10 H10 O32 0.95 2.47 3.252(5) 139.5 3_465
N18 H18 O31 0.88 1.99 2.865(4) 170.0 .
C19 H19 O37 0.95 2.45 3.255(4) 142.5 3_565
N27 H27 O33 0.88 2.03 2.816(4) 148.6 3_565
